data_4347537
loop_
_publ_author_name
'Pal, Nabhendu'
'Majumdar, Amit'

_publ_section_title
;
 Controlling the Reactivity of Bifunctional Ligands: Carboxylate-Bridged
 Nonheme Diiron(II) Complexes Bearing Free Thiol Groups.
;
_journal_issue 6
_journal_name_full 'Inorganic chemistry'
_journal_page_first 3181
_journal_page_last 3191
_journal_paper_doi 10.1021/acs.inorgchem.6b00316
_journal_volume 55
_journal_year 2016
_chemical_formula_moiety 'C52 H61 Fe2 N11 O2 S, 2(B F4)'
_chemical_formula_sum 'C52 H61 B2 F8 Fe2 N11 O2 S'
_chemical_formula_weight 1189.49
_space_group_crystal_system monoclinic
_space_group_IT_number 14
_space_group_name_Hall '-P 2yn'
_space_group_name_H-M_alt 'P 1 21/n 1'
_atom_sites_solution_hydrogens geom
_audit_creation_date 2015-09-14
_audit_creation_method
;
Olex2 1.2
(compiled 2014.08.28 svn.r2986 for OlexSys, GUI svn.r4874)
;
_cell_angle_alpha 90
_cell_angle_beta 97.948(2)
_cell_angle_gamma 90
_cell_formula_units_Z 4
_cell_length_a 15.0909(11)
_cell_length_b 22.8058(18)
_cell_length_c 18.7389(14)
_cell_measurement_reflns_used 3099
_cell_measurement_temperature 150(2)
_cell_measurement_theta_max 15.63
_cell_measurement_theta_min 2.19
_cell_volume 6387.2(8)
_computing_cell_refinement 'SAINT v8.34A (Bruker, 2013)'
_computing_data_collection 'APEX2 v2014.7-1 (Bruker-Axs,2014)'
_computing_data_reduction 'SAINT v8.34A (Bruker, 2013)'
_computing_molecular_graphics 'Olex2 (Dolomanov et al., 2009)'
_computing_publication_material 'Olex2 (Dolomanov et al., 2009)'
_computing_structure_refinement 'SHELXL-97 (Sheldrick, 2008)'
_computing_structure_solution 'SHELXS-97 (Sheldrick, 2008)'
_diffrn_ambient_temperature 150(2)
_diffrn_measured_fraction_theta_full 1.000
_diffrn_measured_fraction_theta_max 0.992
_diffrn_measurement_device_type 'Bruker APEX-II CCD'
_diffrn_measurement_method 'phi and omega scan'
_diffrn_radiation_monochromator graphite
_diffrn_radiation_probe x-ray
_diffrn_radiation_type MoK\a
_diffrn_radiation_wavelength 0.71073
_diffrn_reflns_av_R_equivalents 0.1382
_diffrn_reflns_av_unetI/netI 0.1161
_diffrn_reflns_Laue_measured_fraction_full 1.000
_diffrn_reflns_Laue_measured_fraction_max 0.992
_diffrn_reflns_limit_h_max 18
_diffrn_reflns_limit_h_min -18
_diffrn_reflns_limit_k_max 27
_diffrn_reflns_limit_k_min -28
_diffrn_reflns_limit_l_max 23
_diffrn_reflns_limit_l_min -22
_diffrn_reflns_number 67157
_diffrn_reflns_point_group_measured_fraction_full 1.000
_diffrn_reflns_point_group_measured_fraction_max 0.992
_diffrn_reflns_theta_full 25.242
_diffrn_reflns_theta_max 26.029
_diffrn_reflns_theta_min 1.415
_diffrn_source_type 'fine-focus sealed tube'
_diffrn_standards_number 0
_exptl_absorpt_coefficient_mu 0.554
_exptl_absorpt_correction_T_max 0.7453
_exptl_absorpt_correction_T_min 0.6373
_exptl_absorpt_correction_type multi-scan
_exptl_absorpt_process_details
;
SADABS-2014/3 (Bruker,2014) was used for absorption correction.
wR2(int) was 0.1016 before and 0.0690 after correction.
The Ratio of minimum to maximum transmission is 0.8551.
The \l/2 correction factor is 0.00150.
;
_exptl_crystal_colour colorless
_exptl_crystal_density_diffrn 1.237
_exptl_crystal_density_method 'not measured'
_exptl_crystal_description block
_exptl_crystal_F_000 2464
_exptl_crystal_size_max 0.2
_exptl_crystal_size_mid 0.14
_exptl_crystal_size_min 0.08
_refine_diff_density_max 2.042
_refine_diff_density_min -0.948
_refine_diff_density_rms 0.095
_refine_ls_extinction_method none
_refine_ls_goodness_of_fit_ref 0.991
_refine_ls_hydrogen_treatment constr
_refine_ls_matrix_type full
_refine_ls_number_parameters 708
_refine_ls_number_reflns 12499
_refine_ls_number_restraints 38
_refine_ls_restrained_S_all 0.990
_refine_ls_R_factor_all 0.1695
_refine_ls_R_factor_gt 0.0924
_refine_ls_shift/su_max 0.001
_refine_ls_shift/su_mean 0.000
_refine_ls_structure_factor_coef Fsqd
_refine_ls_weighting_details 'w=1/[\s^2^(Fo^2^)+(0.1567P)^2^] where P=(Fo^2^+2Fc^2^)/3'
_refine_ls_weighting_scheme calc
_refine_ls_wR_factor_gt 0.2503
_refine_ls_wR_factor_ref 0.2896
_reflns_Friedel_coverage 0.000
_reflns_number_gt 5768
_reflns_number_total 12499
_reflns_threshold_expression 'I > 2\s(I)'
_cod_data_source_file ic6b00316_si_002.cif
_cod_data_source_block SPh
_cod_original_sg_symbol_H-M P21/n
_cod_database_code 4347537
_shelxl_version_number 2014-3
_shelx_space_group_comment
;
The symmetry employed for this shelxl refinement is uniquely defined
by the following loop, which should always be used as a source of
symmetry information in preference to the above space-group names.
They are only intended as comments.
;
_shelx_estimated_absorpt_t_max 0.957
_shelx_estimated_absorpt_t_min 0.897
_olex2_refinement_description
;
1. Fixed Uiso
 At 1.2 times of:
  All C(H) groups, All C(H,H) groups
 At 1.5 times of:
  All C(H,H,H) groups
2. Restrained distances
 N11-C52A \\sim N11-C52B \\sim N11-C51B \\sim N11-C51A
 with sigma of 0.02
 F4A-B1A \\sim F4B-B1B \\sim F2B-B1B \\sim F2A-B1A \\sim F1B-B1B \\sim F1A-B1A
\\sim F3B-B1B \\sim F3A-B1A
 with sigma of 0.02
 F8B-B2B \\sim F8A-B2A
 with sigma of 0.02
 F7B-B2B \\sim F7A-B2A
 with sigma of 0.02
 F6B-B2B \\sim F6A-B2A
 with sigma of 0.02
 F5B-B2B \\sim F5A-B2A
 with sigma of 0.02
3. Uiso/Uaniso restraints and constraints
Uanis(B2B) = Uanis(B2A)
Uanis(F5B) = Uanis(F5A)
Uanis(F8B) = Uanis(F8A) = Uanis(F6A) = Uanis(F6B)
Uanis(F1A) = Uanis(F1B) = Uanis(F4B) = Uanis(F4A) = Uanis(F3B) = Uanis(F2B) =
Uanis(F2A) = Uanis(F3A) = Uanis(B1A) = Uanis(B1B)
Uanis(F7A) = Uanis(F7B)
Uanis(C52A) = Uanis(C52B) = Uanis(C51A) = Uanis(C51B)
Uanis(C29) = Uanis(C30)
4. Others
 Sof(C51B)=Sof(H51D)=Sof(H51E)=Sof(H51F)=Sof(C52B)=Sof(H52D)=Sof(H52E)=
 Sof(H52F)=1-FVAR(1)
 Sof(C51A)=Sof(H51A)=Sof(H51B)=Sof(H51C)=Sof(C52A)=Sof(H52A)=Sof(H52B)=
 Sof(H52C)=FVAR(1)
 Sof(B1B)=Sof(F1B)=Sof(F2B)=Sof(F3B)=Sof(F4B)=1-FVAR(2)
 Sof(B1A)=Sof(F1A)=Sof(F2A)=Sof(F3A)=Sof(F4A)=FVAR(2)
 Sof(B2B)=Sof(F5B)=Sof(F6B)=Sof(F7B)=Sof(F8B)=1-FVAR(3)
 Sof(B2A)=Sof(F5A)=Sof(F6A)=Sof(F7A)=Sof(F8A)=FVAR(3)
5.a Ternary CH refined with riding coordinates:
 C1(H1)
5.b Secondary CH2 refined with riding coordinates:
 C2(H2A,H2B), C3(H3A,H3B), C11(H11A,H11B), C13(H13A,H13B), C21(H21A,H21B),
 C23(H23A,H23B), C24(H24A,H24B), C32(H32A,H32B), C34(H34A,H34B), C42(H42A,H42B)
5.c Aromatic/amide H refined with riding coordinates:
 C6(H6), C7(H7), C8(H8), C9(H9), C16(H16), C17(H17), C18(H18), C19(H19),
 C27(H27), C28(H28), C29(H29), C30(H30), C37(H37), C38(H38), C39(H39), C40(H40),
  C45(H45), C46(H46), C47(H47), C48(H48), C49(H49), C50(H50)
5.d Idealised Me refined as rotating group:
 C12(H12A,H12B,H12C), C22(H22A,H22B,H22C), C33(H33A,H33B,H33C), C43(H43A,H43B,
 H43C), C51A(H51A,H51B,H51C), C51B(H51D,H51E,H51F), C52A(H52A,H52B,H52C),
 C52B(H52D,H52E,H52F)
;
_olex2_submission_special_instructions 'No special instructions were received'

loop_
_space_group_symop_operation_xyz
'x, y, z'
'-x+1/2, y+1/2, -z+1/2'
'-x, -y, -z'
'x-1/2, -y-1/2, z-1/2'

loop_
_atom_site_label
_atom_site_type_symbol
_atom_site_fract_x
_atom_site_fract_y
_atom_site_fract_z
_atom_site_U_iso_or_equiv
_atom_site_adp_type
_atom_site_occupancy
_atom_site_site_symmetry_order
_atom_site_calc_flag
_atom_site_refinement_flags_posn
_atom_site_refinement_flags_occupancy
_atom_site_disorder_assembly
_atom_site_disorder_group
C1 C 0.5175(4) 0.6038(3) 0.4880(4) 0.0538(17) Uani 1 1 d . . . .
H1 H 0.4869 0.5874 0.4415 0.065 Uiso 1 1 calc R . . .
C2 C 0.6167(4) 0.5862(3) 0.4961(4) 0.0537(17) Uani 1 1 d . . . .
H2A H 0.6432 0.5879 0.5474 0.064 Uiso 1 1 calc R . . .
H2B H 0.6227 0.5456 0.4786 0.064 Uiso 1 1 calc R . . .
C3 C 0.6436(5) 0.6178(3) 0.3754(3) 0.0521(17) Uani 1 1 d . . . .
H3A H 0.5833 0.6004 0.3635 0.063 Uiso 1 1 calc R . . .
H3B H 0.6878 0.5904 0.3594 0.063 Uiso 1 1 calc R . . .
C4 C 0.6476(4) 0.6769(3) 0.3377(3) 0.0449(15) Uani 1 1 d . . . .
C5 C 0.6344(4) 0.7690(3) 0.3181(3) 0.0437(15) Uani 1 1 d . . . .
C6 C 0.6208(4) 0.8294(3) 0.3217(4) 0.0487(16) Uani 1 1 d . . . .
H6 H 0.6084 0.8480 0.3647 0.058 Uiso 1 1 calc R . . .
C7 C 0.6267(4) 0.8615(3) 0.2579(4) 0.062(2) Uani 1 1 d . . . .
H7 H 0.6164 0.9026 0.2573 0.074 Uiso 1 1 calc R . . .
C8 C 0.6476(4) 0.8334(4) 0.1947(4) 0.061(2) Uani 1 1 d . . . .
H8 H 0.6527 0.8565 0.1533 0.073 Uiso 1 1 calc R . . .
C9 C 0.6608(4) 0.7740(3) 0.1914(4) 0.0554(17) Uani 1 1 d . . . .
H9 H 0.6737 0.7549 0.1490 0.066 Uiso 1 1 calc R . . .
C10 C 0.6538(4) 0.7437(3) 0.2549(3) 0.0465(15) Uani 1 1 d . . . .
C11 C 0.6786(5) 0.6376(3) 0.2182(4) 0.063(2) Uani 1 1 d . . . .
H11A H 0.7145 0.6058 0.2441 0.076 Uiso 1 1 calc R . . .
H11B H 0.7134 0.6541 0.1819 0.076 Uiso 1 1 calc R . . .
C12 C 0.5927(6) 0.6128(4) 0.1812(4) 0.086(3) Uani 1 1 d . . . .
H12A H 0.5612 0.5928 0.2165 0.128 Uiso 1 1 calc GR . . .
H12B H 0.6053 0.5848 0.1442 0.128 Uiso 1 1 calc GR . . .
H12C H 0.5552 0.6446 0.1585 0.128 Uiso 1 1 calc GR . . .
C13 C 0.7607(4) 0.6240(3) 0.4770(4) 0.0545(17) Uani 1 1 d . . . .
H13A H 0.7941 0.6333 0.4365 0.065 Uiso 1 1 calc R . . .
H13B H 0.7770 0.5838 0.4940 0.065 Uiso 1 1 calc R . . .
C14 C 0.7840(5) 0.6669(3) 0.5368(3) 0.0513(16) Uani 1 1 d . . . .
C15 C 0.7831(4) 0.7466(3) 0.6014(3) 0.0457(15) Uani 1 1 d . . . .
C16 C 0.7651(5) 0.7986(3) 0.6319(4) 0.0616(19) Uani 1 1 d . . . .
H16 H 0.7142 0.8212 0.6134 0.074 Uiso 1 1 calc R . . .
C17 C 0.8245(6) 0.8176(4) 0.6916(4) 0.079(2) Uani 1 1 d . . . .
H17 H 0.8144 0.8542 0.7133 0.094 Uiso 1 1 calc R . . .
C18 C 0.8958(5) 0.7848(3) 0.7189(5) 0.073(2) Uani 1 1 d . . . .
H18 H 0.9340 0.7990 0.7598 0.087 Uiso 1 1 calc R . . .
C19 C 0.9152(5) 0.7316(3) 0.6900(4) 0.064(2) Uani 1 1 d . . . .
H19 H 0.9651 0.7087 0.7099 0.076 Uiso 1 1 calc R . . .
C20 C 0.8578(4) 0.7138(3) 0.6303(4) 0.0514(16) Uani 1 1 d . . . .
C21 C 0.9194(5) 0.6133(3) 0.6018(4) 0.071(2) Uani 1 1 d . . . .
H21A H 0.9793 0.6281 0.6222 0.085 Uiso 1 1 calc R . . .
H21B H 0.9254 0.5925 0.5563 0.085 Uiso 1 1 calc R . . .
C22 C 0.8862(7) 0.5716(4) 0.6537(5) 0.097(3) Uani 1 1 d . . . .
H22A H 0.8623 0.5938 0.6916 0.146 Uiso 1 1 calc GR . . .
H22B H 0.9356 0.5467 0.6754 0.146 Uiso 1 1 calc GR . . .
H22C H 0.8387 0.5471 0.6281 0.146 Uiso 1 1 calc GR . . .
C23 C 0.4751(4) 0.5761(3) 0.5499(4) 0.0547(17) Uani 1 1 d . . . .
H23A H 0.4577 0.5351 0.5377 0.066 Uiso 1 1 calc R . . .
H23B H 0.5190 0.5758 0.5944 0.066 Uiso 1 1 calc R . . .
C24 C 0.3703(5) 0.5943(3) 0.6334(3) 0.0539(17) Uani 1 1 d . . . .
H24A H 0.4103 0.5625 0.6543 0.065 Uiso 1 1 calc R . . .
H24B H 0.3079 0.5798 0.6281 0.065 Uiso 1 1 calc R . . .
C25 C 0.3798(4) 0.6462(3) 0.6822(3) 0.0452(15) Uani 1 1 d . . . .
C26 C 0.3981(5) 0.7359(3) 0.7213(4) 0.062(2) Uani 1 1 d . . . .
C27 C 0.4134(5) 0.7974(3) 0.7272(5) 0.073(2) Uani 1 1 d . . . .
H27 H 0.4268 0.8207 0.6881 0.088 Uiso 1 1 calc R . . .
C28 C 0.4071(5) 0.8203(4) 0.7941(5) 0.084(3) Uani 1 1 d . . . .
H28 H 0.4167 0.8612 0.8014 0.101 Uiso 1 1 calc R . . .
C29 C 0.3875(5) 0.7865(4) 0.8516(4) 0.0767(18) Uani 1 1 d . . . .
H29 H 0.3837 0.8052 0.8963 0.092 Uiso 1 1 calc R . . .
C30 C 0.3732(5) 0.7255(4) 0.8462(4) 0.0767(18) Uani 1 1 d . . . .
H30 H 0.3608 0.7019 0.8854 0.092 Uiso 1 1 calc R . . .
C31 C 0.3789(4) 0.7033(3) 0.7783(4) 0.0571(19) Uani 1 1 d . . . .
C32 C 0.3474(5) 0.5939(4) 0.7932(4) 0.077(2) Uani 1 1 d . . . .
H32A H 0.3121 0.5661 0.7601 0.093 Uiso 1 1 calc R . . .
H32B H 0.3101 0.6059 0.8302 0.093 Uiso 1 1 calc R . . .
C33 C 0.4311(6) 0.5630(4) 0.8299(5) 0.095(3) Uani 1 1 d . . . .
H33A H 0.4738 0.5922 0.8523 0.142 Uiso 1 1 calc GR . . .
H33B H 0.4585 0.5406 0.7941 0.142 Uiso 1 1 calc GR . . .
H33C H 0.4148 0.5364 0.8670 0.142 Uiso 1 1 calc GR . . .
C34 C 0.3209(5) 0.6048(3) 0.5038(4) 0.0570(18) Uani 1 1 d . . . .
H34A H 0.2828 0.5709 0.5124 0.068 Uiso 1 1 calc R . . .
H34B H 0.3445 0.5987 0.4576 0.068 Uiso 1 1 calc R . . .
C35 C 0.2671(4) 0.6620(3) 0.5017(4) 0.0571(18) Uani 1 1 d . . . .
C36 C 0.2408(5) 0.7539(3) 0.5070(3) 0.0549(17) Uani 1 1 d . . . .
C37 C 0.2450(5) 0.8147(3) 0.5140(4) 0.0615(19) Uani 1 1 d . . . .
H37 H 0.3008 0.8345 0.5226 0.074 Uiso 1 1 calc R . . .
C38 C 0.1651(6) 0.8454(4) 0.5080(4) 0.083(3) Uani 1 1 d . . . .
H38 H 0.1661 0.8870 0.5122 0.100 Uiso 1 1 calc R . . .
C39 C 0.0824(6) 0.8159(5) 0.4958(4) 0.086(3) Uani 1 1 d . . . .
H39 H 0.0286 0.8380 0.4920 0.103 Uiso 1 1 calc R . . .
C40 C 0.0774(6) 0.7552(4) 0.4891(4) 0.080(2) Uani 1 1 d . . . .
H40 H 0.0218 0.7350 0.4817 0.096 Uiso 1 1 calc R . . .
C41 C 0.1582(4) 0.7261(4) 0.4937(3) 0.0585(19) Uani 1 1 d . . . .
C42 C 0.1109(5) 0.6192(4) 0.4709(5) 0.083(3) Uani 1 1 d . . . .
H42A H 0.1248 0.5856 0.5040 0.100 Uiso 1 1 calc R . . .
H42B H 0.0508 0.6339 0.4774 0.100 Uiso 1 1 calc R . . .
C43 C 0.1087(6) 0.5988(4) 0.3966(5) 0.101(3) Uani 1 1 d . . . .
H43A H 0.1673 0.5828 0.3901 0.151 Uiso 1 1 calc GR . . .
H43B H 0.0941 0.6317 0.3634 0.151 Uiso 1 1 calc GR . . .
H43C H 0.0631 0.5682 0.3865 0.151 Uiso 1 1 calc GR . . .
C44 C 0.4722(5) 0.8373(3) 0.4668(4) 0.0593(18) Uani 1 1 d . . . .
C45 C 0.4254(5) 0.8142(3) 0.4035(4) 0.0627(19) Uani 1 1 d . . . .
H45 H 0.4254 0.7731 0.3953 0.075 Uiso 1 1 calc R . . .
C46 C 0.3787(5) 0.8510(3) 0.3524(4) 0.064(2) Uani 1 1 d . . . .
H46 H 0.3468 0.8348 0.3097 0.077 Uiso 1 1 calc R . . .
C47 C 0.3781(6) 0.9098(4) 0.3627(5) 0.086(3) Uani 1 1 d . . . .
H47 H 0.3447 0.9340 0.3274 0.103 Uiso 1 1 calc R . . .
C48 C 0.4237(6) 0.9350(3) 0.4220(5) 0.086(3) Uani 1 1 d . . . .
H48 H 0.4250 0.9764 0.4270 0.103 Uiso 1 1 calc R . . .
C49 C 0.4701(5) 0.8983(3) 0.4774(4) 0.072(2) Uani 1 1 d . . . .
H49 H 0.4992 0.9152 0.5208 0.087 Uiso 1 1 calc R . . .
C50 C 0.6033(5) 0.7123(3) 0.6863(4) 0.0627(19) Uani 1 1 d . . . .
H50 H 0.5960 0.7535 0.6813 0.075 Uiso 1 1 calc R . . .
C51A C 0.6546(19) 0.7291(7) 0.8132(8) 0.092(3) Uani 0.748(16) 1 d . P A 1
H51A H 0.6359 0.7693 0.7999 0.138 Uiso 0.748(16) 1 calc GR P A 1
H51B H 0.7188 0.7286 0.8310 0.138 Uiso 0.748(16) 1 calc GR P A 1
H51C H 0.6211 0.7149 0.8510 0.138 Uiso 0.748(16) 1 calc GR P A 1
C51B C 0.661(6) 0.7408(18) 0.800(3) 0.092(3) Uani 0.252(16) 1 d . P A 2
H51D H 0.6946 0.7698 0.7757 0.138 Uiso 0.252(16) 1 calc GR P A 2
H51E H 0.6979 0.7267 0.8434 0.138 Uiso 0.252(16) 1 calc GR P A 2
H51F H 0.6065 0.7590 0.8126 0.138 Uiso 0.252(16) 1 calc GR P A 2
C52A C 0.6472(9) 0.6288(5) 0.7570(7) 0.092(3) Uani 0.748(16) 1 d . P A 1
H52A H 0.5912 0.6098 0.7363 0.138 Uiso 0.748(16) 1 calc GR P A 1
H52B H 0.6617 0.6176 0.8078 0.138 Uiso 0.748(16) 1 calc GR P A 1
H52C H 0.6956 0.6163 0.7305 0.138 Uiso 0.748(16) 1 calc GR P A 1
C52B C 0.622(3) 0.6446(14) 0.7993(18) 0.092(3) Uani 0.252(16) 1 d . P A 2
H52D H 0.5846 0.6146 0.7724 0.138 Uiso 0.252(16) 1 calc GR P A 2
H52E H 0.5917 0.6595 0.8386 0.138 Uiso 0.252(16) 1 calc GR P A 2
H52F H 0.6796 0.6273 0.8193 0.138 Uiso 0.252(16) 1 calc GR P A 2
N1 N 0.6637(3) 0.6277(2) 0.4531(2) 0.0413(12) Uani 1 1 d . . . .
N2 N 0.6313(3) 0.7268(2) 0.3703(3) 0.0412(12) Uani 1 1 d . . . .
N3 N 0.6624(3) 0.6835(2) 0.2695(3) 0.0498(13) Uani 1 1 d . . . .
N4 N 0.7375(3) 0.7160(2) 0.5418(3) 0.0441(12) Uani 1 1 d . . . .
N5 N 0.8569(3) 0.6634(2) 0.5866(3) 0.0505(13) Uani 1 1 d . . . .
N6 N 0.3937(3) 0.6110(2) 0.5623(3) 0.0487(13) Uani 1 1 d . . . .
N7 N 0.3985(3) 0.6993(2) 0.6617(3) 0.0510(14) Uani 1 1 d . . . .
N8 N 0.3676(3) 0.6452(3) 0.7528(3) 0.0606(16) Uani 1 1 d . . . .
N9 N 0.3070(4) 0.7130(2) 0.5108(3) 0.0539(14) Uani 1 1 d . . . .
N10 N 0.1769(4) 0.6659(3) 0.4908(3) 0.0602(15) Uani 1 1 d . . . .
N11 N 0.6370(4) 0.6921(3) 0.7516(3) 0.0659(16) Uani 1 1 d . . . .
O1 O 0.5064(3) 0.66555(19) 0.4866(2) 0.0516(11) Uani 1 1 d . . . .
O2 O 0.5813(3) 0.6829(2) 0.6333(3) 0.0688(14) Uani 1 1 d . . . .
S1 S 0.53037(12) 0.79334(7) 0.53480(10) 0.0528(5) Uani 1 1 d . . . .
Fe1 Fe 0.61180(6) 0.71776(4) 0.47977(5) 0.0416(3) Uani 1 1 d . . . .
Fe2 Fe 0.44428(6) 0.70621(4) 0.56038(5) 0.0487(3) Uani 1 1 d . . . .
B2A B 0.865(2) 0.5134(13) 0.3721(17) 0.042(2) Uani 0.230(7) 1 d . P B 1
F5A F 0.795(3) 0.4920(16) 0.402(2) 0.085(2) Uani 0.230(7) 1 d . P B 1
F6A F 0.9175(17) 0.5427(10) 0.4305(15) 0.0941(17) Uani 0.230(7) 1 d . P B 1
B2B B 0.8442(6) 0.5086(4) 0.3744(6) 0.042(2) Uani 0.770(7) 1 d . P B 2
F5B F 0.7940(7) 0.5000(4) 0.4302(5) 0.085(2) Uani 0.770(7) 1 d . P B 2
F6B F 0.8924(5) 0.5617(3) 0.3905(5) 0.0941(17) Uani 0.770(7) 1 d . P B 2
F7A F 0.844(2) 0.5624(15) 0.3361(17) 0.128(3) Uani 0.230(7) 1 d . P B 1
F8A F 0.9274(18) 0.4787(10) 0.3537(17) 0.0941(17) Uani 0.230(7) 1 d . P B 1
F7B F 0.7889(5) 0.5170(4) 0.3125(4) 0.128(3) Uani 0.770(7) 1 d . P B 2
F8B F 0.8990(5) 0.4633(3) 0.3698(5) 0.0941(17) Uani 0.770(7) 1 d . P B 2
B1A B 0.6201(11) 0.4698(7) 0.6861(8) 0.1003(12) Uani 0.534(10) 1 d . P C 1
F1A F 0.6364(13) 0.4918(7) 0.6202(7) 0.1003(12) Uani 0.534(10) 1 d . P C 1
F2A F 0.5408(8) 0.4972(5) 0.6983(6) 0.1003(12) Uani 0.534(10) 1 d . P C 1
F3A F 0.6658(8) 0.4762(5) 0.7557(6) 0.1003(12) Uani 0.534(10) 1 d . P C 1
F4A F 0.5992(10) 0.4097(5) 0.6841(6) 0.1003(12) Uani 0.534(10) 1 d . P C 1
B1B B 0.6207(10) 0.4701(8) 0.6894(11) 0.1003(12) Uani 0.466(10) 1 d . P C 2
F1B F 0.6468(15) 0.5019(8) 0.6340(8) 0.1003(12) Uani 0.466(10) 1 d . P C 2
F2B F 0.5296(9) 0.4727(6) 0.6925(7) 0.1003(12) Uani 0.466(10) 1 d . P C 2
F3B F 0.6904(9) 0.4962(6) 0.7354(7) 0.1003(12) Uani 0.466(10) 1 d . P C 2
F4B F 0.6500(11) 0.4147(5) 0.6736(7) 0.1003(12) Uani 0.466(10) 1 d . P C 2

loop_
_atom_site_aniso_label
_atom_site_aniso_U_11
_atom_site_aniso_U_22
_atom_site_aniso_U_33
_atom_site_aniso_U_23
_atom_site_aniso_U_13
_atom_site_aniso_U_12
C1 0.047(4) 0.047(4) 0.067(5) 0.016(3) 0.009(3) 0.000(3)
C2 0.057(4) 0.054(4) 0.052(4) -0.005(3) 0.019(3) -0.005(3)
C3 0.060(4) 0.045(4) 0.054(4) -0.003(3) 0.018(3) 0.004(3)
C4 0.042(4) 0.057(4) 0.036(4) -0.007(3) 0.008(3) -0.002(3)
C5 0.037(3) 0.043(4) 0.049(4) -0.001(3) -0.004(3) -0.010(3)
C6 0.044(4) 0.048(4) 0.051(4) 0.002(3) -0.003(3) -0.010(3)
C7 0.045(4) 0.044(4) 0.091(6) 0.016(4) -0.010(4) -0.017(3)
C8 0.050(4) 0.085(6) 0.047(4) 0.023(4) 0.003(3) -0.016(4)
C9 0.047(4) 0.072(5) 0.047(4) 0.011(4) 0.004(3) 0.002(3)
C10 0.040(4) 0.050(4) 0.049(4) -0.004(3) 0.008(3) -0.010(3)
C11 0.083(5) 0.063(5) 0.047(4) -0.013(4) 0.020(4) -0.003(4)
C12 0.095(7) 0.097(6) 0.065(5) -0.025(5) 0.013(5) -0.017(5)
C13 0.062(5) 0.042(4) 0.059(4) -0.007(3) 0.005(3) 0.000(3)
C14 0.065(5) 0.045(4) 0.045(4) 0.000(3) 0.010(3) 0.003(3)
C15 0.040(4) 0.044(4) 0.048(4) -0.005(3) -0.010(3) 0.003(3)
C16 0.059(4) 0.055(4) 0.063(5) -0.011(4) -0.018(4) 0.000(3)
C17 0.088(6) 0.062(5) 0.078(6) -0.011(4) -0.017(5) -0.005(4)
C18 0.061(5) 0.074(5) 0.076(6) -0.013(4) -0.015(4) -0.002(4)
C19 0.044(4) 0.076(5) 0.064(5) -0.009(4) -0.013(4) -0.001(4)
C20 0.051(4) 0.051(4) 0.054(4) -0.003(3) 0.013(3) -0.005(3)
C21 0.053(4) 0.076(5) 0.084(6) -0.012(4) 0.005(4) 0.024(4)
C22 0.143(9) 0.073(6) 0.079(6) 0.013(5) 0.029(6) 0.044(6)
C23 0.054(4) 0.042(4) 0.071(5) -0.009(3) 0.020(4) -0.005(3)
C24 0.066(4) 0.054(4) 0.043(4) 0.004(3) 0.013(3) -0.010(3)
C25 0.046(4) 0.055(4) 0.036(4) -0.003(3) 0.011(3) -0.003(3)
C26 0.055(4) 0.074(5) 0.056(5) -0.022(4) 0.002(4) 0.022(4)
C27 0.072(5) 0.070(5) 0.078(6) -0.037(4) 0.012(4) 0.001(4)
C28 0.058(5) 0.102(7) 0.089(7) -0.042(6) -0.004(5) 0.019(5)
C29 0.061(3) 0.112(5) 0.054(3) -0.012(4) -0.003(3) 0.032(4)
C30 0.061(3) 0.112(5) 0.054(3) -0.012(4) -0.003(3) 0.032(4)
C31 0.030(3) 0.082(5) 0.056(5) -0.029(4) -0.004(3) 0.008(3)
C32 0.073(5) 0.092(6) 0.073(5) 0.017(5) 0.031(4) 0.012(5)
C33 0.088(6) 0.108(7) 0.089(7) 0.031(6) 0.013(5) 0.037(5)
C34 0.064(5) 0.045(4) 0.061(5) -0.007(3) 0.007(4) -0.003(3)
C35 0.040(4) 0.062(5) 0.071(5) 0.006(4) 0.015(3) -0.004(3)
C36 0.061(5) 0.065(5) 0.041(4) 0.001(3) 0.014(3) 0.003(4)
C37 0.058(4) 0.074(5) 0.053(4) -0.008(4) 0.006(3) 0.020(4)
C38 0.100(7) 0.086(6) 0.060(5) -0.012(4) -0.002(5) 0.042(5)
C39 0.065(6) 0.131(9) 0.059(5) 0.004(5) -0.001(4) 0.024(6)
C40 0.069(6) 0.100(7) 0.071(6) 0.006(5) 0.005(4) 0.013(5)
C41 0.040(4) 0.097(6) 0.039(4) -0.005(4) 0.006(3) 0.003(4)
C42 0.055(5) 0.094(6) 0.099(7) 0.004(5) 0.008(5) -0.029(4)
C43 0.101(7) 0.119(8) 0.075(7) -0.012(6) -0.013(5) -0.023(6)
C44 0.066(5) 0.046(4) 0.069(5) 0.004(4) 0.019(4) 0.007(3)
C45 0.067(5) 0.067(5) 0.051(5) -0.009(4) -0.001(4) 0.005(4)
C46 0.067(5) 0.074(5) 0.053(4) 0.011(4) 0.013(4) 0.011(4)
C47 0.114(7) 0.073(6) 0.070(6) 0.019(5) 0.009(5) 0.017(5)
C48 0.117(7) 0.051(5) 0.092(7) -0.002(5) 0.026(6) 0.011(5)
C49 0.084(6) 0.055(5) 0.073(5) 0.001(4) -0.006(4) 0.005(4)
C50 0.069(5) 0.054(4) 0.066(5) -0.002(4) 0.014(4) 0.013(4)
C51A 0.102(7) 0.100(6) 0.067(6) -0.018(5) -0.012(5) 0.008(5)
C51B 0.102(7) 0.100(6) 0.067(6) -0.018(5) -0.012(5) 0.008(5)
C52A 0.102(7) 0.100(6) 0.067(6) -0.018(5) -0.012(5) 0.008(5)
C52B 0.102(7) 0.100(6) 0.067(6) -0.018(5) -0.012(5) 0.008(5)
N1 0.054(3) 0.038(3) 0.034(3) -0.005(2) 0.012(2) -0.008(2)
N2 0.041(3) 0.041(3) 0.038(3) 0.000(2) -0.003(2) 0.000(2)
N3 0.043(3) 0.059(3) 0.046(3) -0.009(3) 0.003(2) -0.004(2)
N4 0.043(3) 0.049(3) 0.038(3) -0.002(2) -0.003(2) 0.003(2)
N5 0.041(3) 0.063(4) 0.045(3) 0.002(3) -0.002(3) 0.011(3)
N6 0.046(3) 0.051(3) 0.049(3) 0.004(3) 0.009(3) -0.005(2)
N7 0.050(3) 0.047(3) 0.055(3) -0.012(3) 0.007(3) -0.005(2)
N8 0.042(3) 0.087(5) 0.055(4) 0.011(3) 0.012(3) 0.002(3)
N9 0.045(3) 0.048(3) 0.067(4) 0.009(3) 0.004(3) 0.010(3)
N10 0.053(4) 0.075(4) 0.052(4) 0.005(3) 0.006(3) -0.004(3)
N11 0.058(4) 0.084(5) 0.054(4) -0.001(3) 0.001(3) 0.008(3)
O1 0.047(2) 0.058(3) 0.051(3) 0.009(2) 0.011(2) 0.002(2)
O2 0.082(4) 0.066(3) 0.055(3) 0.000(3) -0.002(3) -0.002(3)
S1 0.0603(11) 0.0425(9) 0.0547(11) -0.0028(8) 0.0045(8) -0.0001(8)
Fe1 0.0399(5) 0.0433(5) 0.0410(5) -0.0042(4) 0.0034(4) -0.0003(4)
Fe2 0.0472(6) 0.0408(5) 0.0589(6) 0.0051(4) 0.0099(5) -0.0038(4)
B2A 0.035(6) 0.034(4) 0.059(5) 0.004(4) 0.016(5) -0.004(4)
F5A 0.121(4) 0.052(4) 0.097(8) -0.025(4) 0.067(5) -0.026(3)
F6A 0.096(4) 0.063(3) 0.135(5) 0.003(3) 0.059(3) 0.010(2)
B2B 0.035(6) 0.034(4) 0.059(5) 0.004(4) 0.016(5) -0.004(4)
F5B 0.121(4) 0.052(4) 0.097(8) -0.025(4) 0.067(5) -0.026(3)
F6B 0.096(4) 0.063(3) 0.135(5) 0.003(3) 0.059(3) 0.010(2)
F7A 0.103(6) 0.169(9) 0.109(6) 0.031(6) 0.005(5) 0.049(5)
F8A 0.096(4) 0.063(3) 0.135(5) 0.003(3) 0.059(3) 0.010(2)
F7B 0.103(6) 0.169(9) 0.109(6) 0.031(6) 0.005(5) 0.049(5)
F8B 0.096(4) 0.063(3) 0.135(5) 0.003(3) 0.059(3) 0.010(2)
B1A 0.129(3) 0.086(3) 0.085(2) 0.008(2) 0.008(2) -0.017(3)
F1A 0.129(3) 0.086(3) 0.085(2) 0.008(2) 0.008(2) -0.017(3)
F2A 0.129(3) 0.086(3) 0.085(2) 0.008(2) 0.008(2) -0.017(3)
F3A 0.129(3) 0.086(3) 0.085(2) 0.008(2) 0.008(2) -0.017(3)
F4A 0.129(3) 0.086(3) 0.085(2) 0.008(2) 0.008(2) -0.017(3)
B1B 0.129(3) 0.086(3) 0.085(2) 0.008(2) 0.008(2) -0.017(3)
F1B 0.129(3) 0.086(3) 0.085(2) 0.008(2) 0.008(2) -0.017(3)
F2B 0.129(3) 0.086(3) 0.085(2) 0.008(2) 0.008(2) -0.017(3)
F3B 0.129(3) 0.086(3) 0.085(2) 0.008(2) 0.008(2) -0.017(3)
F4B 0.129(3) 0.086(3) 0.085(2) 0.008(2) 0.008(2) -0.017(3)

loop_
_atom_type_symbol
_atom_type_description
_atom_type_scat_dispersion_real
_atom_type_scat_dispersion_imag
_atom_type_scat_source
C C 0.0033 0.0016 'International Tables Vol C Tables 4.2.6.8 and 6.1.1.4'
H H 0.0000 0.0000 'International Tables Vol C Tables 4.2.6.8 and 6.1.1.4'
N N 0.0061 0.0033 'International Tables Vol C Tables 4.2.6.8 and 6.1.1.4'
O O 0.0106 0.0060 'International Tables Vol C Tables 4.2.6.8 and 6.1.1.4'
B B 0.0013 0.0007 'International Tables Vol C Tables 4.2.6.8 and 6.1.1.4'
F F 0.0171 0.0103 'International Tables Vol C Tables 4.2.6.8 and 6.1.1.4'
S S 0.1246 0.1234 'International Tables Vol C Tables 4.2.6.8 and 6.1.1.4'
Fe Fe 0.3463 0.8444 'International Tables Vol C Tables 4.2.6.8 and 6.1.1.4'

loop_
_geom_angle_atom_site_label_1
_geom_angle_atom_site_label_2
_geom_angle_atom_site_label_3
_geom_angle
C2 C1 H1 108.4
C23 C1 H1 108.4
C23 C1 C2 108.7(5)
O1 C1 H1 108.4
O1 C1 C2 111.8(5)
O1 C1 C23 111.1(5)
C1 C2 H2A 110.1
C1 C2 H2B 110.1
H2A C2 H2B 108.4
N1 C2 C1 108.1(5)
N1 C2 H2A 110.1
N1 C2 H2B 110.1
H3A C3 H3B 108.4
C4 C3 H3A 110.1
C4 C3 H3B 110.1
N1 C3 H3A 110.1
N1 C3 H3B 110.1
N1 C3 C4 107.9(5)
N2 C4 C3 121.5(5)
N2 C4 N3 114.0(6)
N3 C4 C3 124.4(6)
C10 C5 C6 120.2(6)
N2 C5 C6 129.4(6)
N2 C5 C10 110.3(5)
C5 C6 H6 121.9
C5 C6 C7 116.2(6)
C7 C6 H6 121.9
C6 C7 H7 119.4
C6 C7 C8 121.3(6)
C8 C7 H7 119.4
C7 C8 H8 118.9
C9 C8 C7 122.2(6)
C9 C8 H8 118.9
C8 C9 H9 122.5
C8 C9 C10 115.1(6)
C10 C9 H9 122.5
C5 C10 C9 125.0(6)
C5 C10 N3 105.4(5)
C9 C10 N3 129.6(6)
H11A C11 H11B 108.0
C12 C11 H11A 109.4
C12 C11 H11B 109.4
N3 C11 H11A 109.4
N3 C11 H11B 109.4
N3 C11 C12 111.2(6)
C11 C12 H12A 109.5
C11 C12 H12B 109.5
C11 C12 H12C 109.5
H12A C12 H12B 109.5
H12A C12 H12C 109.5
H12B C12 H12C 109.5
H13A C13 H13B 108.4
C14 C13 H13A 110.1
C14 C13 H13B 110.1
N1 C13 H13A 110.1
N1 C13 H13B 110.1
N1 C13 C14 108.1(5)
N4 C14 C13 122.2(6)
N4 C14 N5 113.0(6)
N5 C14 C13 124.6(6)
C16 C15 C20 120.1(6)
C16 C15 N4 131.3(6)
C20 C15 N4 108.6(5)
C15 C16 H16 121.2
C15 C16 C17 117.5(7)
C17 C16 H16 121.2
C16 C17 H17 119.3
C18 C17 C16 121.3(8)
C18 C17 H17 119.3
C17 C18 H18 118.7
C17 C18 C19 122.6(7)
C19 C18 H18 118.7
C18 C19 H19 122.1
C18 C19 C20 115.9(7)
C20 C19 H19 122.1
C15 C20 N5 105.6(6)
C19 C20 C15 122.5(6)
C19 C20 N5 131.8(6)
H21A C21 H21B 108.1
C22 C21 H21A 109.5
C22 C21 H21B 109.5
N5 C21 H21A 109.5
N5 C21 H21B 109.5
N5 C21 C22 110.6(6)
C21 C22 H22A 109.5
C21 C22 H22B 109.5
C21 C22 H22C 109.5
H22A C22 H22B 109.5
H22A C22 H22C 109.5
H22B C22 H22C 109.5
C1 C23 H23A 109.8
C1 C23 H23B 109.8
H23A C23 H23B 108.2
N6 C23 C1 109.5(5)
N6 C23 H23A 109.8
N6 C23 H23B 109.8
H24A C24 H24B 108.2
C25 C24 H24A 109.8
C25 C24 H24B 109.8
N6 C24 H24A 109.8
N6 C24 H24B 109.8
N6 C24 C25 109.5(5)
N7 C25 C24 124.0(5)
N7 C25 N8 111.3(6)
N8 C25 C24 124.7(6)
C31 C26 C27 121.7(7)
C31 C26 N7 109.0(7)
N7 C26 C27 129.3(7)
C26 C27 H27 122.7
C28 C27 C26 114.5(8)
C28 C27 H27 122.7
C27 C28 H28 118.5
C27 C28 C29 123.0(9)
C29 C28 H28 118.5
C28 C29 H29 118.7
C28 C29 C30 122.6(8)
C30 C29 H29 118.7
C29 C30 H30 123.3
C31 C30 C29 113.5(8)
C31 C30 H30 123.3
C26 C31 C30 124.6(8)
C26 C31 N8 106.0(6)
C30 C31 N8 129.4(8)
H32A C32 H32B 107.8
C33 C32 H32A 109.0
C33 C32 H32B 109.0
N8 C32 H32A 109.0
N8 C32 H32B 109.0
N8 C32 C33 112.8(7)
C32 C33 H33A 109.5
C32 C33 H33B 109.5
C32 C33 H33C 109.5
H33A C33 H33B 109.5
H33A C33 H33C 109.5
H33B C33 H33C 109.5
H34A C34 H34B 108.7
C35 C34 H34A 110.5
C35 C34 H34B 110.5
N6 C34 H34A 110.5
N6 C34 H34B 110.5
N6 C34 C35 106.2(5)
N9 C35 C34 121.2(6)
N9 C35 N10 113.4(6)
N10 C35 C34 125.3(6)
C41 C36 C37 120.0(7)
N9 C36 C37 130.8(7)
N9 C36 C41 109.2(6)
C36 C37 H37 121.0
C38 C37 C36 117.9(8)
C38 C37 H37 121.0
C37 C38 H38 119.6
C37 C38 C39 120.8(9)
C39 C38 H38 119.6
C38 C39 H39 119.1
C40 C39 C38 121.7(8)
C40 C39 H39 119.1
C39 C40 H40 122.1
C41 C40 C39 115.8(8)
C41 C40 H40 122.1
C36 C41 N10 106.0(6)
C40 C41 C36 123.6(8)
C40 C41 N10 130.3(7)
H42A C42 H42B 107.7
C43 C42 H42A 108.9
C43 C42 H42B 108.9
C43 C42 N10 113.4(7)
N10 C42 H42A 108.9
N10 C42 H42B 108.9
C42 C43 H43A 109.5
C42 C43 H43B 109.5
C42 C43 H43C 109.5
H43A C43 H43B 109.5
H43A C43 H43C 109.5
H43B C43 H43C 109.5
C45 C44 C49 118.4(7)
C45 C44 S1 122.9(5)
C49 C44 S1 118.7(6)
C44 C45 H45 119.8
C46 C45 C44 120.3(7)
C46 C45 H45 119.8
C45 C46 H46 119.6
C47 C46 C45 120.8(8)
C47 C46 H46 119.6
C46 C47 H47 119.2
C48 C47 C46 121.7(8)
C48 C47 H47 119.2
C47 C48 H48 120.3
C47 C48 C49 119.3(7)
C49 C48 H48 120.3
C44 C49 C48 119.4(7)
C44 C49 H49 120.3
C48 C49 H49 120.3
N11 C50 H50 117.0
O2 C50 H50 117.0
O2 C50 N11 126.0(7)
H51A C51A H51B 109.5
H51A C51A H51C 109.5
H51B C51A H51C 109.5
N11 C51A H51A 109.5
N11 C51A H51B 109.5
N11 C51A H51C 109.5
H51D C51B H51E 109.5
H51D C51B H51F 109.5
H51E C51B H51F 109.5
N11 C51B H51D 109.5
N11 C51B H51E 109.5
N11 C51B H51F 109.5
H52A C52A H52B 109.5
H52A C52A H52C 109.5
H52B C52A H52C 109.5
N11 C52A H52A 109.5
N11 C52A H52B 109.5
N11 C52A H52C 109.5
H52D C52B H52E 109.5
H52D C52B H52F 109.5
H52E C52B H52F 109.5
N11 C52B H52D 109.5
N11 C52B H52E 109.5
N11 C52B H52F 109.5
C2 N1 Fe1 104.5(3)
C3 N1 C2 113.1(5)
C3 N1 C13 110.7(5)
C3 N1 Fe1 109.1(4)
C13 N1 C2 109.1(5)
C13 N1 Fe1 110.1(3)
C4 N2 C5 104.3(5)
C4 N2 Fe1 114.8(4)
C5 N2 Fe1 141.0(4)
C4 N3 C10 106.0(5)
C4 N3 C11 127.7(6)
C10 N3 C11 126.2(5)
C14 N4 C15 105.5(5)
C14 N4 Fe1 115.2(4)
C15 N4 Fe1 137.5(4)
C14 N5 C20 107.3(5)
C14 N5 C21 128.1(6)
C20 N5 C21 124.1(6)
C23 N6 Fe2 102.5(3)
C24 N6 C23 107.8(5)
C24 N6 Fe2 112.3(4)
C34 N6 C23 112.3(5)
C34 N6 C24 114.1(5)
C34 N6 Fe2 107.4(4)
C25 N7 C26 107.0(6)
C25 N7 Fe2 116.3(4)
C26 N7 Fe2 135.5(5)
C25 N8 C31 106.7(6)
C25 N8 C32 126.0(7)
C31 N8 C32 127.3(6)
C35 N9 C36 106.3(6)
C35 N9 Fe2 112.9(4)
C36 N9 Fe2 136.6(5)
C35 N10 C41 105.1(6)
C35 N10 C42 128.6(7)
C41 N10 C42 125.8(6)
C50 N11 C51A 122.7(9)
C50 N11 C51B 110(3)
C50 N11 C52A 115.3(8)
C50 N11 C52B 138.7(16)
C51A N11 C52A 121.7(10)
C52B N11 C51B 104(3)
C1 O1 Fe1 119.9(4)
C1 O1 Fe2 120.8(4)
Fe2 O1 Fe1 102.7(2)
C50 O2 Fe2 117.9(5)
C44 S1 Fe1 109.2(2)
C44 S1 Fe2 112.2(2)
Fe1 S1 Fe2 79.69(6)
N1 Fe1 S1 160.53(13)
N2 Fe1 N1 77.13(17)
N2 Fe1 S1 119.19(14)
N4 Fe1 N1 77.93(18)
N4 Fe1 N2 107.69(19)
N4 Fe1 S1 104.59(14)
O1 Fe1 N1 77.19(17)
O1 Fe1 N2 109.67(18)
O1 Fe1 N4 128.45(19)
O1 Fe1 S1 86.68(13)
N6 Fe2 O2 92.53(18)
N6 Fe2 S1 161.92(14)
N7 Fe2 N6 76.40(19)
N7 Fe2 N9 88.8(2)
N7 Fe2 O2 80.38(19)
N7 Fe2 S1 118.87(15)
N9 Fe2 N6 76.93(19)
N9 Fe2 O2 166.45(19)
N9 Fe2 S1 111.12(15)
O1 Fe2 N6 76.27(18)
O1 Fe2 N7 145.88(19)
O1 Fe2 N9 104.5(2)
O1 Fe2 O2 80.82(18)
O1 Fe2 S1 85.92(13)
O2 Fe2 S1 81.46(13)
F5A B2A F6A 104(3)
F7A B2A F5A 111(3)
F7A B2A F6A 94(3)
F8A B2A F5A 122(3)
F8A B2A F6A 98(3)
F8A B2A F7A 121(3)
F5B B2B F6B 106.1(8)
F7B B2B F5B 109.4(8)
F7B B2B F6B 107.3(8)
F8B B2B F5B 110.4(8)
F8B B2B F6B 111.7(8)
F8B B2B F7B 111.7(9)
F1A B1A F2A 104.2(15)
F1A B1A F3A 131.9(14)
F1A B1A F4A 113.2(12)
F2A B1A F4A 104.3(13)
F3A B1A F2A 97.1(12)
F3A B1A F4A 102.0(11)
F1B B1B F2B 113.7(18)
F1B B1B F3B 88.4(14)
F1B B1B F4B 100.8(15)
F2B B1B F3B 128.5(16)
F4B B1B F2B 113.4(14)
F4B B1B F3B 106.5(13)

loop_
_geom_bond_atom_site_label_1
_geom_bond_atom_site_label_2
_geom_bond_distance
C1 H1 1.0000
C1 C2 1.536(9)
C1 C23 1.536(9)
C1 O1 1.419(7)
C2 H2A 0.9900
C2 H2B 0.9900
C2 N1 1.487(7)
C3 H3A 0.9900
C3 H3B 0.9900
C3 C4 1.527(9)
C3 N1 1.463(8)
C4 N2 1.330(7)
C4 N3 1.336(7)
C5 C6 1.396(8)
C5 C10 1.385(9)
C5 N2 1.378(7)
C6 H6 0.9500
C6 C7 1.415(9)
C7 H7 0.9500
C7 C8 1.421(10)
C8 H8 0.9500
C8 C9 1.371(10)
C9 H9 0.9500
C9 C10 1.391(9)
C10 N3 1.402(8)
C11 H11A 0.9900
C11 H11B 0.9900
C11 C12 1.494(10)
C11 N3 1.465(8)
C12 H12A 0.9800
C12 H12B 0.9800
C12 H12C 0.9800
C13 H13A 0.9900
C13 H13B 0.9900
C13 C14 1.494(9)
C13 N1 1.473(8)
C14 N4 1.331(8)
C14 N5 1.342(8)
C15 C16 1.359(9)
C15 C20 1.399(9)
C15 N4 1.413(7)
C16 H16 0.9500
C16 C17 1.402(10)
C17 H17 0.9500
C17 C18 1.352(11)
C18 H18 0.9500
C18 C19 1.375(10)
C19 H19 0.9500
C19 C20 1.379(9)
C20 N5 1.409(8)
C21 H21A 0.9900
C21 H21B 0.9900
C21 C22 1.496(11)
C21 N5 1.485(8)
C22 H22A 0.9800
C22 H22B 0.9800
C22 H22C 0.9800
C23 H23A 0.9900
C23 H23B 0.9900
C23 N6 1.508(8)
C24 H24A 0.9900
C24 H24B 0.9900
C24 C25 1.490(9)
C24 N6 1.474(8)
C25 N7 1.313(8)
C25 N8 1.362(8)
C26 C27 1.424(10)
C26 C31 1.364(10)
C26 N7 1.396(8)
C27 H27 0.9500
C27 C28 1.372(10)
C28 H28 0.9500
C28 C29 1.390(12)
C29 H29 0.9500
C29 C30 1.410(11)
C30 H30 0.9500
C30 C31 1.383(10)
C31 N8 1.411(9)
C32 H32A 0.9900
C32 H32B 0.9900
C32 C33 1.525(10)
C32 N8 1.447(9)
C33 H33A 0.9800
C33 H33B 0.9800
C33 H33C 0.9800
C34 H34A 0.9900
C34 H34B 0.9900
C34 C35 1.534(9)
C34 N6 1.448(8)
C35 N9 1.311(8)
C35 N10 1.351(8)
C36 C37 1.393(10)
C36 C41 1.390(9)
C36 N9 1.363(8)
C37 H37 0.9500
C37 C38 1.385(10)
C38 H38 0.9500
C38 C39 1.409(12)
C39 H39 0.9500
C39 C40 1.392(13)
C40 H40 0.9500
C40 C41 1.381(10)
C41 N10 1.404(9)
C42 H42A 0.9900
C42 H42B 0.9900
C42 C43 1.465(11)
C42 N10 1.470(9)
C43 H43A 0.9800
C43 H43B 0.9800
C43 H43C 0.9800
C44 C45 1.397(10)
C44 C49 1.407(10)
C44 S1 1.758(7)
C45 H45 0.9500
C45 C46 1.390(9)
C46 H46 0.9500
C46 C47 1.355(11)
C47 H47 0.9500
C47 C48 1.350(12)
C48 H48 0.9500
C48 C49 1.437(11)
C49 H49 0.9500
C50 H50 0.9500
C50 N11 1.341(9)
C50 O2 1.205(8)
C51A H51A 0.9800
C51A H51B 0.9800
C51A H51C 0.9800
C51A N11 1.424(11)
C51B H51D 0.9800
C51B H51E 0.9800
C51B H51F 0.9800
C51B N11 1.445(17)
C52A H52A 0.9800
C52A H52B 0.9800
C52A H52C 0.9800
C52A N11 1.453(11)
C52B H52D 0.9800
C52B H52E 0.9800
C52B H52F 0.9800
C52B N11 1.442(17)
N1 Fe1 2.278(5)
N2 Fe1 2.123(5)
N4 Fe1 2.083(5)
N6 Fe2 2.303(5)
N7 Fe2 2.114(5)
N9 Fe2 2.155(5)
O1 Fe1 2.004(4)
O1 Fe2 2.003(4)
O2 Fe2 2.376(5)
S1 Fe1 2.4278(19)
S1 Fe2 2.4573(19)
B2A F5A 1.360(19)
B2A F6A 1.42(2)
B2A F7A 1.32(2)
B2A F8A 1.310(19)
B2B F5B 1.387(10)
B2B F6B 1.424(10)
B2B F7B 1.346(11)
B2B F8B 1.333(10)
B1A F1A 1.387(12)
B1A F2A 1.397(13)
B1A F3A 1.395(13)
B1A F4A 1.405(13)
B1B F1B 1.367(13)
B1B F2B 1.386(12)
B1B F3B 1.398(13)
B1B F4B 1.385(13)

loop_
_geom_torsion_atom_site_label_1
_geom_torsion_atom_site_label_2
_geom_torsion_atom_site_label_3
_geom_torsion_atom_site_label_4
_geom_torsion
C1 C2 N1 C3 -73.7(6)
C1 C2 N1 C13 162.6(5)
C1 C2 N1 Fe1 44.9(6)
C1 C23 N6 C24 -164.2(5)
C1 C23 N6 C34 69.4(7)
C1 C23 N6 Fe2 -45.6(6)
C2 C1 C23 N6 156.4(5)
C2 C1 O1 Fe1 9.2(7)
C2 C1 O1 Fe2 -120.5(5)
C3 C4 N2 C5 -175.4(5)
C3 C4 N2 Fe1 5.4(7)
C3 C4 N3 C10 175.5(6)
C3 C4 N3 C11 -1.0(10)
C4 C3 N1 C2 148.4(5)
C4 C3 N1 C13 -88.8(6)
C4 C3 N1 Fe1 32.5(5)
C5 C6 C7 C8 -1.7(9)
C5 C10 N3 C4 0.3(6)
C5 C10 N3 C11 176.8(6)
C6 C5 C10 C9 -0.5(9)
C6 C5 C10 N3 -179.5(5)
C6 C5 N2 C4 179.0(6)
C6 C5 N2 Fe1 -2.2(10)
C6 C7 C8 C9 1.8(10)
C7 C8 C9 C10 -1.2(10)
C8 C9 C10 C5 0.5(10)
C8 C9 C10 N3 179.3(6)
C9 C10 N3 C4 -178.6(6)
C9 C10 N3 C11 -2.1(10)
C10 C5 C6 C7 1.0(8)
C10 C5 N2 C4 -0.8(6)
C10 C5 N2 Fe1 178.1(5)
C12 C11 N3 C4 84.7(8)
C12 C11 N3 C10 -91.0(8)
C13 C14 N4 C15 -175.9(6)
C13 C14 N4 Fe1 16.6(8)
C13 C14 N5 C20 176.2(6)
C13 C14 N5 C21 -12.0(11)
C14 C13 N1 C2 -89.3(6)
C14 C13 N1 C3 145.6(5)
C14 C13 N1 Fe1 24.8(6)
C15 C16 C17 C18 -1.5(12)
C15 C20 N5 C14 -1.6(7)
C15 C20 N5 C21 -173.9(6)
C16 C15 C20 C19 0.6(11)
C16 C15 C20 N5 -179.8(6)
C16 C15 N4 C14 -178.9(7)
C16 C15 N4 Fe1 -15.8(11)
C16 C17 C18 C19 0.7(14)
C17 C18 C19 C20 0.7(12)
C18 C19 C20 C15 -1.3(11)
C18 C19 C20 N5 179.2(7)
C19 C20 N5 C14 177.9(7)
C19 C20 N5 C21 5.7(11)
C20 C15 C16 C17 0.9(11)
C20 C15 N4 C14 0.4(7)
C20 C15 N4 Fe1 163.6(5)
C22 C21 N5 C14 -86.5(9)
C22 C21 N5 C20 84.0(9)
C23 C1 C2 N1 -161.1(5)
C23 C1 O1 Fe1 130.9(4)
C23 C1 O1 Fe2 1.1(7)
C24 C25 N7 C26 177.6(6)
C24 C25 N7 Fe2 -13.5(8)
C24 C25 N8 C31 -177.4(6)
C24 C25 N8 C32 2.9(10)
C25 C24 N6 C23 116.5(6)
C25 C24 N6 C34 -118.1(6)
C25 C24 N6 Fe2 4.4(6)
C26 C27 C28 C29 0.0(11)
C26 C31 N8 C25 -0.4(7)
C26 C31 N8 C32 179.2(6)
C27 C26 C31 C30 -0.6(11)
C27 C26 C31 N8 179.7(6)
C27 C26 N7 C25 -179.3(7)
C27 C26 N7 Fe2 15.0(11)
C27 C28 C29 C30 0.6(12)
C28 C29 C30 C31 -1.2(11)
C29 C30 C31 C26 1.2(10)
C29 C30 C31 N8 -179.2(6)
C30 C31 N8 C25 179.9(7)
C30 C31 N8 C32 -0.5(11)
C31 C26 C27 C28 0.0(10)
C31 C26 N7 C25 0.2(7)
C31 C26 N7 Fe2 -165.6(5)
C33 C32 N8 C25 90.2(9)
C33 C32 N8 C31 -89.4(9)
C34 C35 N9 C36 -179.0(6)
C34 C35 N9 Fe2 -18.1(8)
C34 C35 N10 C41 179.7(6)
C34 C35 N10 C42 -7.5(12)
C35 C34 N6 C23 -151.2(5)
C35 C34 N6 C24 85.8(6)
C35 C34 N6 Fe2 -39.3(6)
C36 C37 C38 C39 0.5(11)
C36 C41 N10 C35 -0.5(7)
C36 C41 N10 C42 -173.6(6)
C37 C36 C41 C40 -2.2(11)
C37 C36 C41 N10 -179.1(6)
C37 C36 N9 C35 179.0(7)
C37 C36 N9 Fe2 25.0(11)
C37 C38 C39 C40 -0.2(12)
C38 C39 C40 C41 -1.2(12)
C39 C40 C41 C36 2.4(11)
C39 C40 C41 N10 178.5(7)
C40 C41 N10 C35 -177.1(7)
C40 C41 N10 C42 9.8(12)
C41 C36 C37 C38 0.7(10)
C41 C36 N9 C35 -1.2(8)
C41 C36 N9 Fe2 -155.2(5)
C43 C42 N10 C35 -70.8(11)
C43 C42 N10 C41 100.6(9)
C44 C45 C46 C47 0.3(11)
C45 C44 C49 C48 -2.7(11)
C45 C44 S1 Fe1 42.9(6)
C45 C44 S1 Fe2 -43.5(6)
C45 C46 C47 C48 1.2(13)
C46 C47 C48 C49 -3.5(14)
C47 C48 C49 C44 4.2(13)
C49 C44 C45 C46 0.5(11)
C49 C44 S1 Fe1 -139.2(5)
C49 C44 S1 Fe2 134.4(5)
N1 C3 C4 N2 -27.0(8)
N1 C3 C4 N3 156.8(6)
N1 C13 C14 N4 -28.9(8)
N1 C13 C14 N5 157.5(6)
N2 C4 N3 C10 -0.9(7)
N2 C4 N3 C11 -177.4(6)
N2 C5 C6 C7 -178.7(6)
N2 C5 C10 C9 179.3(6)
N2 C5 C10 N3 0.3(7)
N3 C4 N2 C5 1.1(7)
N3 C4 N2 Fe1 -178.1(4)
N4 C14 N5 C20 2.0(7)
N4 C14 N5 C21 173.9(6)
N4 C15 C16 C17 -179.9(7)
N4 C15 C20 C19 -178.9(6)
N4 C15 C20 N5 0.7(7)
N5 C14 N4 C15 -1.5(7)
N5 C14 N4 Fe1 -169.0(4)
N6 C24 C25 N7 5.5(9)
N6 C24 C25 N8 -176.7(6)
N6 C34 C35 N9 41.2(9)
N6 C34 C35 N10 -138.7(7)
N7 C25 N8 C31 0.6(7)
N7 C25 N8 C32 -179.1(6)
N7 C26 C27 C28 179.4(7)
N7 C26 C31 C30 179.9(6)
N7 C26 C31 N8 0.2(7)
N8 C25 N7 C26 -0.5(7)
N8 C25 N7 Fe2 168.4(4)
N9 C35 N10 C41 -0.3(8)
N9 C35 N10 C42 172.5(7)
N9 C36 C37 C38 -179.6(7)
N9 C36 C41 C40 178.0(7)
N9 C36 C41 N10 1.1(7)
N10 C35 N9 C36 0.9(8)
N10 C35 N9 Fe2 161.8(5)
N11 C50 O2 Fe2 136.3(6)
O1 C1 C2 N1 -38.0(7)
O1 C1 C23 N6 32.9(7)
O2 C50 N11 C51A -174.7(15)
O2 C50 N11 C51B 176(4)
O2 C50 N11 C52A 0.2(12)
O2 C50 N11 C52B -42(3)
S1 C44 C45 C46 178.4(5)
S1 C44 C49 C48 179.3(6)

loop_
_smtbx_masks_void_nr
_smtbx_masks_void_average_x
_smtbx_masks_void_average_y
_smtbx_masks_void_average_z
_smtbx_masks_void_volume
_smtbx_masks_void_count_electrons
1 -0.475 0.000 0.500 610.7 153.8
2 0.195 0.500 0.000 610.7 153.8
